data_9014205
loop_
_publ_author_name
'Kampf, A. R.'
'Marty, J.'
'Nash, B. P.'
'Plasil, J.'
'Kasatkin, A. V.'
'Skoda, R.'

_publ_section_title
;
 Calciodelrioite, Ca(VO3)2(H2O)4, the Ca analogue of delrioite, Sr(VO3)2(H2O)4
;
_journal_name_full 'Mineralogical Magazine'
_journal_page_first 2803
_journal_page_last 2817
_journal_paper_doi 10.1180/minmag.2012.076.7.12
_journal_volume 76
_journal_year 2012
_chemical_compound_source 'West Sunday mine, Slick Rock district, San Miguel County, Colorado, USA'
_chemical_formula_sum 'Ca0.978 H8 O10 Sr0.022 V2'
_chemical_name_mineral Calciodelrioite
_space_group_IT_number 15
_symmetry_space_group_name_Hall '-I 2ya'
_symmetry_space_group_name_H-M 'I 1 2/a 1'
_cell_angle_alpha 90
_cell_angle_beta 102.568
_cell_angle_gamma 90
_cell_formula_units_Z 8
_cell_length_a 14.6389
_cell_length_b 6.9591
_cell_length_c 17.052
_cell_volume 1695.523
_database_code_amcsd 0019683
_exptl_crystal_density_diffrn 2.437
_cod_original_formula_sum '(Ca.978 Sr.022) V2 O10 H8'
_cod_database_code 9014205

loop_
_space_group_symop_operation_xyz
x,y,z
1/2+x,1/2+y,1/2+z
1/2-x,y,-z
-x,1/2+y,1/2-z
1/2+x,-y,z
+x,1/2-y,1/2+z
-x,-y,-z
1/2-x,1/2-y,1/2-z

loop_
_atom_site_aniso_label
_atom_site_aniso_U_11
_atom_site_aniso_U_22
_atom_site_aniso_U_33
_atom_site_aniso_U_12
_atom_site_aniso_U_13
_atom_site_aniso_U_23
Ca 0.02640 0.02220 0.02160 0.00210 0.00260 -0.00340
Sr 0.02640 0.02220 0.02160 0.00210 0.00260 -0.00340
V1 0.00800 0.01920 0.01160 -0.00070 0.00260 0.00000
V2 0.00720 0.02460 0.01040 0.00100 0.00230 -0.00100
O1 0.00830 0.03780 0.01510 -0.00290 0.00460 0.00040
O2 0.00890 0.03310 0.01500 -0.00020 0.00350 -0.00270
O3 0.01760 0.02830 0.02390 -0.00300 0.00610 -0.00630
O4 0.02920 0.02410 0.02900 -0.00080 0.00550 0.00310
O5 0.02090 0.05330 0.03210 -0.00450 0.00470 -0.02330
O6 0.02580 0.04950 0.03810 0.01040 0.01360 0.02290
OW1 0.06300 0.03040 0.05900 0.01080 0.03360 0.00300
OW2 0.03220 0.18200 0.04000 0.02600 -0.00250 -0.05500
OW3 0.03850 0.02940 0.08200 -0.00330 -0.00880 -0.00220
OW4 0.01970 0.04150 0.01830 0.00250 0.00460 0.00520

loop_
_atom_site_label
_atom_site_fract_x
_atom_site_fract_y
_atom_site_fract_z
_atom_site_occupancy
_atom_site_U_iso_or_equiv
_atom_site_type_symbol
_atom_site_attached_hydrogens
Ca 0.73915 -0.01650 0.69610 0.97800 0.02380 Ca 0
Sr 0.73915 -0.01650 0.69610 0.02200 0.02380 Sr 0
V1 0.79336 -0.00857 0.92497 1.00000 0.01287 V 0
V2 0.54422 -0.01384 0.92645 1.00000 0.01404 V 0
O1 0.92778 -0.04130 0.95628 1.00000 0.02010 O 0
O2 0.67617 -0.05730 0.95622 1.00000 0.01890 O 0
O3 0.77342 -0.13650 0.84035 1.00000 0.02300 O 0
O4 0.78551 0.21540 0.89913 1.00000 0.02760 O 0
O5 0.51085 -0.20230 0.86897 1.00000 0.03560 O 0
O6 0.54648 0.17790 0.87097 1.00000 0.03680 O 0
OW1 0.81800 -0.03150 0.58510 1.00000 0.04800 O 0
H1A 0.83500 -0.15100 0.57400 1.00000 0.05800 H 0
H1B 0.83300 0.04100 0.54700 1.00000 0.05800 H 0
OW2 0.61200 -0.28270 0.75460 1.00000 0.08600 O 0
H2A 0.58800 -0.23100 0.79500 1.00000 0.10300 H 0
H2B 0.56600 -0.28500 0.71100 1.00000 0.10300 H 0
OW3 0.90650 0.53690 0.90480 1.00000 0.05340 O 0
H3A 0.94700 0.43900 0.90700 1.00000 0.06400 H 0
H3B 0.93600 0.64500 0.91600 1.00000 0.06400 H 0
OW4 0.85198 0.25720 0.74850 1.00000 0.02650 O 0
H4A 0.87300 0.29200 0.70630 1.00000 0.03200 H 0
H4B 0.89900 0.22700 0.78710 1.00000 0.03200 H 0

loop_
_cod_changelog_entry_id
_cod_changelog_entry_author
_cod_changelog_entry_date
_cod_changelog_entry_text
1
;cod-tools version 3.8.0
Id: cif_guess_AMCSD_atom_types 9574 2023-05-10 09:00:05Z saulius
;
2023-05-10T18:54:58+03:00
;Derived atom types and hydrogen counts
from atom names that follow the AMCSD naming convention
(Wat == water, O-H == hydroxyl).
;

loop_
_cod_related_entry_id
_cod_related_entry_database
_cod_related_entry_code
1 AMCSD 0019683
